data_7113431
loop_
_publ_author_name
'Cronin, Leroy'
'Walton, Paul H.'

_publ_section_title
;
 Synthesis and structure of
 [Zn(OMe)(L)]&#x00B7;[Zn(OH)(L)]&#x00B7;2(BPh4), L =
 cis,cis-1,3,5-tris[(E,E)-3-(2-furyl)acrylideneamino]cyclohexane:
 structural models of carbonic anhydrase and liver alcohol dehydrogenase
;
_journal_coden_ASTM CHCOFS
_journal_issue 13
_journal_name_full
;
 Chemical Communications (Cambridge, United Kingdom)
;
_journal_page_first 1572
_journal_page_last 1573
_journal_paper_doi 10.1039/b302895j
_journal_year 2003
_chemical_formula_sum 'C105.6 H106.8 B2 Cl1.6 N6 O9.8 Zn2'
_chemical_formula_weight 1825.85
_space_group_IT_number 14
_symmetry_cell_setting monoclinic
_symmetry_space_group_name_Hall '-P 2yab'
_symmetry_space_group_name_H-M 'P 1 21/a 1'
_atom_sites_solution_hydrogens geom
_atom_sites_solution_primary direct
_atom_sites_solution_secondary difmap
_audit_creation_method SHELXL-97
_cell_angle_alpha 90.00
_cell_angle_beta 98.63(4)
_cell_angle_gamma 90.00
_cell_formula_units_Z 4
_cell_length_a 18.147(10)
_cell_length_b 29.799(8)
_cell_length_c 18.392(5)
_cell_measurement_reflns_used 25
_cell_measurement_temperature 120(2)
_cell_measurement_theta_max 15.74
_cell_measurement_theta_min 13.90
_cell_volume 9833(7)
_computing_cell_refinement TEXSAN
_computing_data_collection 'TEXSAN (MSC, 1993)'
_computing_data_reduction TEXSAN
_computing_molecular_graphics WINGX
_computing_publication_material WINGX
_computing_structure_refinement 'SHELXL-97 (Sheldrick, 1997)'
_computing_structure_solution Shelxs86
_diffrn_ambient_temperature 120(2)
_diffrn_measured_fraction_theta_full 0.748
_diffrn_measured_fraction_theta_max 0.748
_diffrn_measurement_device_type 'Rigaku four-circle AFC6'
_diffrn_measurement_method \w-2\q
_diffrn_radiation_monochromator graphite
_diffrn_radiation_source 'fine-focus sealed tube'
_diffrn_radiation_type MoK\a
_diffrn_radiation_wavelength 0.71069
_diffrn_reflns_av_R_equivalents 0.0623
_diffrn_reflns_av_sigmaI/netI 0.1449
_diffrn_reflns_limit_h_max 19
_diffrn_reflns_limit_h_min 0
_diffrn_reflns_limit_k_max 35
_diffrn_reflns_limit_k_min 0
_diffrn_reflns_limit_l_max 21
_diffrn_reflns_limit_l_min -21
_diffrn_reflns_number 13552
_diffrn_reflns_theta_full 24.99
_diffrn_reflns_theta_max 24.99
_diffrn_reflns_theta_min 2.52
_diffrn_standards_decay_% 'variation 1.3'
_diffrn_standards_interval_count 150
_exptl_absorpt_coefficient_mu 0.591
_exptl_absorpt_correction_type none
_exptl_crystal_colour yellow
_exptl_crystal_density_diffrn 1.233
_exptl_crystal_density_method 'not measured'
_exptl_crystal_description needle
_exptl_crystal_F_000 3832
_exptl_crystal_size_max 0.8
_exptl_crystal_size_mid 0.2
_exptl_crystal_size_min 0.2
_refine_diff_density_max 0.982
_refine_diff_density_min -0.838
_refine_diff_density_rms 0.097
_refine_ls_extinction_method none
_refine_ls_goodness_of_fit_ref 1.042
_refine_ls_hydrogen_treatment mixed
_refine_ls_matrix_type full
_refine_ls_number_parameters 1127
_refine_ls_number_reflns 12962
_refine_ls_number_restraints 11
_refine_ls_restrained_S_all 1.046
_refine_ls_R_factor_all 0.2147
_refine_ls_R_factor_gt 0.0984
_refine_ls_shift/su_max 0.001
_refine_ls_shift/su_mean 0.000
_refine_ls_structure_factor_coef Fsqd
_refine_ls_weighting_details 'calc w=1/[\s^2^(Fo^2^)+(0.1605P)^2^+22.9081P] where P=(Fo^2^+2Fc^2^)/3'
_refine_ls_weighting_scheme calc
_refine_ls_wR_factor_gt 0.2631
_refine_ls_wR_factor_ref 0.3196
_reflns_number_gt 6445
_reflns_number_total 12962
_reflns_threshold_expression >2sigma(I)
_cod_duplicate_entry 7103723
_cod_data_source_file b302895j.txt
_cod_data_source_block phw90
_cod_original_sg_symbol_H-M 'p 21/a'
_cod_original_formula_sum 'C105.60 H106.80 B2 Cl1.60 N6 O9.80 Zn2'
_cod_database_code 7113431

loop_
_symmetry_equiv_pos_as_xyz
'x, y, z'
'-x+1/2, y+1/2, -z'
'-x, -y, -z'
'x-1/2, -y-1/2, z'

loop_
_atom_site_label
_atom_site_type_symbol
_atom_site_fract_x
_atom_site_fract_y
_atom_site_fract_z
_atom_site_U_iso_or_equiv
_atom_site_adp_type
_atom_site_occupancy
_atom_site_symmetry_multiplicity
_atom_site_calc_flag
_atom_site_refinement_flags
Zn1 Zn 0.72519(8) 0.60906(6) 0.00795(7) 0.0680(5) Uani 1 1 d .
Zn2 Zn 0.21502(6) 0.11543(4) 0.48729(6) 0.0394(4) Uani 1 1 d .
O1 O 0.9860(8) 0.5174(7) 0.0909(7) 0.142(6) Uani 1 1 d .
C18 C 0.5847(8) 0.4526(5) 0.0737(7) 0.064(4) Uani 1 1 d .
H18 H 0.6287 0.4608 0.0570 0.076 Uiso 1 1 calc R
O3 O 0.7169(8) 0.5191(7) -0.2346(8) 0.160(7) Uani 1 1 d .
O4 O 0.7547(6) 0.5494(3) -0.0085(5) 0.117(4) Uani 1 1 d D
O5 O 0.0394(5) 0.0186(3) 0.6560(5) 0.084(3) Uani 1 1 d .
O6 O 0.2488(5) -0.0078(3) 0.3029(5) 0.067(2) Uani 1 1 d .
O7 O 0.5233(5) 0.0287(3) 0.7173(5) 0.086(3) Uani 1 1 d .
O8 O 0.2106(4) 0.0525(2) 0.4910(4) 0.0463(18) Uani 1 1 d .
N1 N 0.7996(7) 0.6501(4) 0.0672(5) 0.076(3) Uani 1 1 d .
N2 N 0.6375(5) 0.6268(3) 0.0587(5) 0.057(3) Uani 1 1 d .
N3 N 0.6957(5) 0.6550(4) -0.0758(5) 0.066(3) Uani 1 1 d .
N4 N 0.1368(5) 0.1560(3) 0.5235(5) 0.048(2) Uani 1 1 d .
N5 N 0.2201(4) 0.1478(3) 0.3916(4) 0.041(2) Uani 1 1 d .
N6 N 0.2998(5) 0.1512(3) 0.5458(5) 0.045(2) Uani 1 1 d .
C1 C 0.7711(8) 0.6956(5) 0.0735(7) 0.085(5) Uani 1 1 d .
H1 H 0.8099 0.7133 0.1035 0.102 Uiso 1 1 calc R
C2 C 0.7014(7) 0.6932(4) 0.1153(6) 0.071(4) Uani 1 1 d .
H2A H 0.7134 0.6739 0.1579 0.085 Uiso 1 1 calc R
H2B H 0.6916 0.7230 0.1328 0.085 Uiso 1 1 calc R
C3 C 0.6299(7) 0.6755(4) 0.0676(7) 0.066(3) Uani 1 1 d .
H3 H 0.5875 0.6811 0.0936 0.079 Uiso 1 1 calc R
C4 C 0.6152(8) 0.6984(4) -0.0066(6) 0.076(4) Uani 1 1 d .
H4A H 0.5756 0.6824 -0.0372 0.091 Uiso 1 1 calc R
H4B H 0.5975 0.7285 0.0004 0.091 Uiso 1 1 calc R
C5 C 0.6813(8) 0.7013(4) -0.0474(7) 0.070(4) Uani 1 1 d .
H5 H 0.6687 0.7215 -0.0895 0.085 Uiso 1 1 calc R
C6 C 0.7519(8) 0.7185(5) -0.0002(7) 0.093(5) Uani 1 1 d .
H6A H 0.7933 0.7147 -0.0274 0.112 Uiso 1 1 calc R
H6B H 0.7463 0.7504 0.0080 0.112 Uiso 1 1 calc R
C7 C 0.8708(10) 0.6422(7) 0.0933(7) 0.103(6) Uani 1 1 d .
H7 H 0.8986 0.6660 0.1154 0.124 Uiso 1 1 calc R
C8 C 0.9082(10) 0.6002(7) 0.0901(8) 0.092(5) Uani 1 1 d .
H8 H 0.8818 0.5757 0.0684 0.110 Uiso 1 1 calc R
C9 C 0.9804(11) 0.5952(9) 0.1178(8) 0.121(7) Uani 1 1 d .
H9 H 1.0060 0.6205 0.1377 0.145 Uiso 1 1 calc R
C10 C 1.0222(13) 0.5531(13) 0.1192(11) 0.152(12) Uani 1 1 d .
C11 C 1.0942(12) 0.5438(12) 0.1469(11) 0.174(14) Uani 1 1 d .
H11 H 1.1288 0.5642 0.1697 0.209 Uiso 1 1 calc R
C12 C 1.1079(19) 0.4980(14) 0.1354(17) 0.204(17) Uani 1 1 d .
H12 H 1.1516 0.4818 0.1484 0.245 Uiso 1 1 calc R
C13 C 1.0421(15) 0.4840(10) 0.1012(12) 0.165(11) Uani 1 1 d .
H13 H 1.0337 0.4545 0.0852 0.198 Uiso 1 1 calc R
C14 C 0.5870(7) 0.6005(5) 0.0776(6) 0.060(3) Uani 1 1 d .
H14 H 0.5468 0.6137 0.0955 0.072 Uiso 1 1 calc R
C15 C 0.5885(7) 0.5524(5) 0.0728(6) 0.064(3) Uani 1 1 d .
H15 H 0.6285 0.5384 0.0561 0.077 Uiso 1 1 calc R
C16 C 0.5337(8) 0.5278(5) 0.0920(7) 0.075(4) Uani 1 1 d .
H16 H 0.4927 0.5420 0.1065 0.090 Uiso 1 1 calc R
C17 C 0.5364(11) 0.4775(6) 0.0906(7) 0.086(5) Uani 1 1 d .
O2 O 0.4760(6) 0.4547(5) 0.1129(6) 0.109(3) Uani 1 1 d .
C19 C 0.4954(11) 0.4094(5) 0.1089(8) 0.084(4) Uani 1 1 d .
H19 H 0.4681 0.3848 0.1211 0.101 Uiso 1 1 calc R
C20 C 0.5588(11) 0.4086(6) 0.0850(8) 0.097(5) Uani 1 1 d .
H20 H 0.5843 0.3826 0.0763 0.117 Uiso 1 1 calc R
C21 C 0.6856(7) 0.6474(5) -0.1451(7) 0.075(4) Uani 1 1 d .
H21 H 0.6696 0.6706 -0.1774 0.090 Uiso 1 1 calc R
C22 C 0.6983(7) 0.6039(5) -0.1743(7) 0.078(4) Uani 1 1 d .
H22 H 0.7124 0.5802 -0.1422 0.093 Uiso 1 1 calc R
C23 C 0.6904(7) 0.5969(6) -0.2461(8) 0.098(5) Uani 1 1 d .
H23 H 0.6762 0.6212 -0.2767 0.117 Uiso 1 1 calc R
C24 C 0.7018(9) 0.5558(9) -0.2797(11) 0.119(7) Uani 1 1 d .
C25 C 0.6979(10) 0.5430(10) -0.3538(10) 0.149(10) Uani 1 1 d .
H25 H 0.6864 0.5600 -0.3964 0.179 Uiso 1 1 calc R
C26 C 0.7173(11) 0.4950(12) -0.3450(19) 0.184(15) Uani 1 1 d .
H26 H 0.7226 0.4767 -0.3849 0.221 Uiso 1 1 calc R
C27 C 0.7266(14) 0.4793(11) -0.2756(17) 0.202(16) Uani 1 1 d .
H27 H 0.7368 0.4502 -0.2588 0.243 Uiso 1 1 calc R
C28 C 0.1499(6) 0.2042(3) 0.5111(6) 0.051(3) Uani 1 1 d .
H28 H 0.1091 0.2215 0.5266 0.061 Uiso 1 1 calc R
C29 C 0.1527(6) 0.2141(3) 0.4283(6) 0.051(3) Uani 1 1 d .
H29A H 0.1095 0.2005 0.3992 0.062 Uiso 1 1 calc R
H29B H 0.1491 0.2463 0.4206 0.062 Uiso 1 1 calc R
C30 C 0.2226(6) 0.1972(3) 0.4007(6) 0.049(3) Uani 1 1 d .
H30 H 0.2243 0.2107 0.3524 0.058 Uiso 1 1 calc R
C31 C 0.2934(6) 0.2107(3) 0.4517(5) 0.048(3) Uani 1 1 d .
H31A H 0.3009 0.2427 0.4465 0.057 Uiso 1 1 calc R
H31B H 0.3354 0.1955 0.4356 0.057 Uiso 1 1 calc R
C32 C 0.2935(6) 0.2001(3) 0.5341(6) 0.046(3) Uani 1 1 d .
H32 H 0.3368 0.2146 0.5628 0.055 Uiso 1 1 calc R
C33 C 0.2239(6) 0.2181(3) 0.5590(6) 0.052(3) Uani 1 1 d .
H33A H 0.2268 0.2506 0.5599 0.062 Uiso 1 1 calc R
H33B H 0.2228 0.2081 0.6090 0.062 Uiso 1 1 calc R
C34 C 0.0851(6) 0.1461(3) 0.5605(6) 0.056(3) Uani 1 1 d .
H34 H 0.0543 0.1692 0.5721 0.067 Uiso 1 1 calc R
C35 C 0.0711(6) 0.1014(3) 0.5857(6) 0.055(3) Uani 1 1 d .
H35 H 0.1010 0.0775 0.5761 0.066 Uiso 1 1 calc R
C36 C 0.0139(7) 0.0952(4) 0.6234(7) 0.060(3) Uani 1 1 d .
H36 H -0.0161 0.1201 0.6276 0.072 Uiso 1 1 calc R
C37 C -0.0058(7) 0.0558(4) 0.6571(7) 0.065(3) Uani 1 1 d .
C38 C -0.0597(8) 0.0456(5) 0.6977(7) 0.080(4) Uani 1 1 d .
H38 H -0.0967 0.0654 0.7074 0.096 Uiso 1 1 calc R
C39 C -0.0528(9) 0.0032(7) 0.7222(8) 0.097(5) Uani 1 1 d .
H39 H -0.0837 -0.0119 0.7501 0.117 Uiso 1 1 calc R
C40 C 0.0093(10) -0.0130(5) 0.6973(9) 0.103(6) Uani 1 1 d .
H40 H 0.0286 -0.0416 0.7070 0.124 Uiso 1 1 calc R
C41 C 0.2269(5) 0.1327(3) 0.3281(6) 0.045(3) Uani 1 1 d .
H41 H 0.2290 0.1524 0.2892 0.054 Uiso 1 1 calc R
C42 C 0.2313(5) 0.0845(3) 0.3163(5) 0.044(3) Uani 1 1 d .
H42 H 0.2283 0.0655 0.3558 0.053 Uiso 1 1 calc R
C43 C 0.2393(6) 0.0662(4) 0.2515(6) 0.051(3) Uani 1 1 d .
H43 H 0.2395 0.0851 0.2113 0.061 Uiso 1 1 calc R
C44 C 0.2475(6) 0.0185(4) 0.2408(6) 0.051(3) Uani 1 1 d .
C45 C 0.2565(7) -0.0085(5) 0.1831(7) 0.078(4) Uani 1 1 d .
H45 H 0.2571 0.0003 0.1347 0.093 Uiso 1 1 calc R
C46 C 0.2648(8) -0.0530(5) 0.2115(9) 0.085(4) Uani 1 1 d .
H46 H 0.2724 -0.0787 0.1849 0.102 Uiso 1 1 calc R
C47 C 0.2598(8) -0.0513(4) 0.2824(9) 0.083(4) Uani 1 1 d .
H47 H 0.2632 -0.0760 0.3138 0.099 Uiso 1 1 calc R
C48 C 0.3559(6) 0.1352(4) 0.5900(6) 0.052(3) Uani 1 1 d .
H48 H 0.3904 0.1560 0.6124 0.062 Uiso 1 1 calc R
C49 C 0.3703(6) 0.0892(3) 0.6079(5) 0.044(3) Uani 1 1 d .
H49 H 0.3363 0.0675 0.5882 0.053 Uiso 1 1 calc R
C50 C 0.4324(6) 0.0769(4) 0.6530(6) 0.053(3) Uani 1 1 d .
H50 H 0.4642 0.0998 0.6724 0.064 Uiso 1 1 calc R
C51 C 0.4546(6) 0.0314(4) 0.6743(5) 0.049(3) Uani 1 1 d .
C52 C 0.4233(7) -0.0072(4) 0.6580(6) 0.058(3) Uani 1 1 d .
H52 H 0.3782 -0.0130 0.6282 0.070 Uiso 1 1 calc R
C53 C 0.4755(10) -0.0395(4) 0.6976(9) 0.086(5) Uani 1 1 d .
H53 H 0.4691 -0.0704 0.7002 0.103 Uiso 1 1 calc R
C54 C 0.5328(10) -0.0161(6) 0.7283(8) 0.092(5) Uani 1 1 d .
H54 H 0.5754 -0.0288 0.7549 0.110 Uiso 1 1 calc R
C55 C 0.1443(8) 0.0311(4) 0.4575(7) 0.080(4) Uani 1 1 d .
H55A H 0.1297 0.0089 0.4902 0.120 Uiso 1 1 calc R
H55B H 0.1530 0.0170 0.4126 0.120 Uiso 1 1 calc R
H55C H 0.1055 0.0531 0.4468 0.120 Uiso 1 1 calc R
C56 C 0.4286(6) 0.2269(4) 0.8030(6) 0.048(3) Uani 1 1 d .
C57 C 0.3645(6) 0.2107(3) 0.7604(6) 0.051(3) Uani 1 1 d .
H57 H 0.3566 0.2184 0.7108 0.062 Uiso 1 1 calc R
C58 C 0.3106(7) 0.1836(4) 0.7865(8) 0.067(3) Uani 1 1 d .
H58 H 0.2690 0.1738 0.7547 0.080 Uiso 1 1 calc R
C59 C 0.3200(8) 0.1720(5) 0.8594(8) 0.079(4) Uani 1 1 d .
H59 H 0.2850 0.1542 0.8779 0.094 Uiso 1 1 calc R
C60 C 0.3816(8) 0.1871(5) 0.9042(7) 0.085(4) Uani 1 1 d .
H60 H 0.3881 0.1797 0.9539 0.103 Uiso 1 1 calc R
C61 C 0.4345(7) 0.2129(4) 0.8775(7) 0.069(4) Uani 1 1 d .
H61 H 0.4764 0.2216 0.9100 0.083 Uiso 1 1 calc R
C62 C 0.5319(6) 0.2965(4) 0.8219(6) 0.047(3) Uani 1 1 d .
C63 C 0.5724(6) 0.2888(4) 0.8920(7) 0.065(3) Uani 1 1 d .
H63 H 0.5714 0.2599 0.9108 0.078 Uiso 1 1 calc R
C64 C 0.6129(8) 0.3201(6) 0.9351(8) 0.086(5) Uani 1 1 d .
H64 H 0.6365 0.3127 0.9820 0.103 Uiso 1 1 calc R
C65 C 0.6183(8) 0.3628(6) 0.9079(9) 0.085(5) Uani 1 1 d .
H65 H 0.6452 0.3847 0.9365 0.102 Uiso 1 1 calc R
C66 C 0.5841(8) 0.3727(5) 0.8392(9) 0.086(4) Uani 1 1 d .
H66 H 0.5896 0.4009 0.8193 0.103 Uiso 1 1 calc R
C67 C 0.5400(6) 0.3396(4) 0.7978(7) 0.068(4) Uani 1 1 d .
H67 H 0.5151 0.3476 0.7517 0.081 Uiso 1 1 calc R
C68 C 0.4484(5) 0.2786(3) 0.6902(5) 0.042(3) Uani 1 1 d .
C69 C 0.3904(6) 0.3101(4) 0.6885(6) 0.061(3) Uani 1 1 d .
H69 H 0.3760 0.3184 0.7330 0.074 Uiso 1 1 calc R
C70 C 0.3543(6) 0.3291(4) 0.6262(7) 0.056(3) Uani 1 1 d .
H70 H 0.3178 0.3507 0.6290 0.067 Uiso 1 1 calc R
C71 C 0.3721(6) 0.3161(4) 0.5575(7) 0.055(3) Uani 1 1 d .
H71 H 0.3467 0.3282 0.5143 0.066 Uiso 1 1 calc R
C72 C 0.4282(6) 0.2848(4) 0.5555(6) 0.051(3) Uani 1 1 d .
H72 H 0.4413 0.2759 0.5106 0.061 Uiso 1 1 calc R
C73 C 0.4650(6) 0.2667(4) 0.6209(6) 0.050(3) Uani 1 1 d .
H73 H 0.5025 0.2458 0.6184 0.060 Uiso 1 1 calc R
C74 C 0.5575(6) 0.2235(4) 0.7482(5) 0.041(3) Uani 1 1 d .
C75 C 0.5470(6) 0.1769(4) 0.7339(6) 0.051(3) Uani 1 1 d .
H75 H 0.5017 0.1639 0.7399 0.061 Uiso 1 1 calc R
C76 C 0.6024(7) 0.1499(4) 0.7111(7) 0.066(3) Uani 1 1 d .
H76 H 0.5933 0.1196 0.7014 0.079 Uiso 1 1 calc R
C77 C 0.6703(7) 0.1682(4) 0.7032(7) 0.064(3) Uani 1 1 d .
H77 H 0.7074 0.1502 0.6887 0.077 Uiso 1 1 calc R
C78 C 0.6833(7) 0.2126(4) 0.7163(6) 0.058(3) Uani 1 1 d .
H78 H 0.7288 0.2252 0.7100 0.069 Uiso 1 1 calc R
C79 C 0.6267(6) 0.2396(4) 0.7399(5) 0.047(3) Uani 1 1 d .
H79 H 0.6371 0.2697 0.7503 0.057 Uiso 1 1 calc R
C80 C 0.4624(7) 0.2722(5) 0.2816(8) 0.072(4) Uani 1 1 d .
C81 C 0.4371(7) 0.2962(4) 0.3406(8) 0.075(4) Uani 1 1 d .
H81 H 0.4036 0.2814 0.3658 0.090 Uiso 1 1 calc R
C82 C 0.4571(9) 0.3388(5) 0.3639(10) 0.108(6) Uani 1 1 d .
H82 H 0.4384 0.3520 0.4032 0.129 Uiso 1 1 calc R
C83 C 0.5068(12) 0.3616(7) 0.3257(15) 0.134(10) Uani 1 1 d .
H83 H 0.5226 0.3904 0.3394 0.161 Uiso 1 1 calc R
C84 C 0.5321(12) 0.3404(10) 0.2673(15) 0.169(14) Uani 1 1 d .
H84 H 0.5641 0.3562 0.2415 0.203 Uiso 1 1 calc R
C85 C 0.5125(7) 0.2971(7) 0.2450(9) 0.106(7) Uani 1 1 d .
H85 H 0.5322 0.2843 0.2059 0.127 Uiso 1 1 calc R
C86 C 0.4471(6) 0.1886(4) 0.3371(6) 0.044(3) Uani 1 1 d .
C87 C 0.4139(6) 0.1468(4) 0.3368(6) 0.053(3) Uani 1 1 d .
H87 H 0.3835 0.1376 0.2942 0.064 Uiso 1 1 calc R
C88 C 0.4235(6) 0.1183(4) 0.3960(7) 0.058(3) Uani 1 1 d .
H88 H 0.4010 0.0902 0.3927 0.069 Uiso 1 1 calc R
C89 C 0.4675(7) 0.1318(4) 0.4612(7) 0.059(3) Uani 1 1 d .
H89 H 0.4742 0.1130 0.5020 0.070 Uiso 1 1 calc R
C90 C 0.5009(6) 0.1735(4) 0.4641(6) 0.058(3) Uani 1 1 d .
H90 H 0.5296 0.1834 0.5073 0.070 Uiso 1 1 calc R
C91 C 0.4916(6) 0.1998(4) 0.4035(6) 0.054(3) Uani 1 1 d .
H91 H 0.5164 0.2272 0.4061 0.065 Uiso 1 1 calc R
C92 C 0.4947(7) 0.1980(5) 0.2087(7) 0.076(4) Uani 1 1 d .
C93 C 0.5507(7) 0.1679(5) 0.2316(6) 0.069(4) Uani 1 1 d .
H93 H 0.5569 0.1597 0.2810 0.082 Uiso 1 1 calc R
C94 C 0.6000(8) 0.1479(5) 0.1877(8) 0.087(4) Uani 1 1 d .
H94 H 0.6368 0.1281 0.2085 0.104 Uiso 1 1 calc R
C95 C 0.5925(9) 0.1580(7) 0.1152(8) 0.108(6) Uani 1 1 d .
H95 H 0.6219 0.1442 0.0845 0.130 Uiso 1 1 calc R
C96 C 0.5401(10) 0.1895(8) 0.0887(8) 0.140(9) Uani 1 1 d .
H96 H 0.5363 0.1979 0.0396 0.168 Uiso 1 1 calc R
C97 C 0.4909(7) 0.2101(7) 0.1328(8) 0.137(8) Uani 1 1 d .
H97 H 0.4564 0.2313 0.1121 0.164 Uiso 1 1 calc R
C98 C 0.3509(7) 0.2185(5) 0.2217(7) 0.074(4) Uani 1 1 d .
C99 C 0.3255(7) 0.1836(5) 0.1679(7) 0.082(4) Uani 1 1 d .
H99 H 0.3599 0.1628 0.1556 0.098 Uiso 1 1 calc R
C100 C 0.2533(8) 0.1804(5) 0.1354(7) 0.080(4) Uani 1 1 d .
H100 H 0.2402 0.1579 0.1008 0.096 Uiso 1 1 calc R
C101 C 0.1992(8) 0.2092(6) 0.1515(7) 0.083(5) Uani 1 1 d .
H101 H 0.1500 0.2061 0.1291 0.100 Uiso 1 1 calc R
C102 C 0.2201(7) 0.2436(5) 0.2031(7) 0.070(4) Uani 1 1 d .
H102 H 0.1851 0.2642 0.2146 0.084 Uiso 1 1 calc R
C103 C 0.2935(7) 0.2461(5) 0.2362(6) 0.065(4) Uani 1 1 d .
H103 H 0.3054 0.2683 0.2715 0.078 Uiso 1 1 calc R
B1 B 0.4897(6) 0.2555(4) 0.7679(6) 0.042(3) Uani 1 1 d .
B2 B 0.4406(8) 0.2198(6) 0.2616(7) 0.066(4) Uani 1 1 d .
O9 O 0.3126(5) -0.0129(3) 0.4967(6) 0.083(3) Uani 1 1 d .
H9A H 0.2830 0.0079 0.4881 0.124 Uiso 1 1 calc R
C104 C 0.3777(8) -0.0035(5) 0.4650(8) 0.096(5) Uiso 1 1 d .
H10A H 0.3636 0.0086 0.4166 0.144 Uiso 1 1 calc R
H10B H 0.4055 -0.0307 0.4621 0.144 Uiso 1 1 calc R
H10C H 0.4079 0.0179 0.4950 0.144 Uiso 1 1 calc R
Cl1 Cl 0.7185(5) 0.1548(3) 0.3861(5) 0.179(3) Uiso 0.80 1 d PD
Cl2 Cl 0.6784(5) 0.1370(3) 0.5278(5) 0.130(3) Uiso 0.60 1 d PD
Cl2' Cl 0.7360(12) 0.0974(7) 0.5222(11) 0.109(7) Uiso 0.20 1 d PD
C105 C 0.6782(9) 0.1183(5) 0.4418(7) 0.120(7) Uiso 0.80 1 d PD
O1A O 0.8060(9) 0.4130(4) 0.0276(9) 0.164(13) Uiso 0.40 1 d PR
C1A C 0.8753(9) 0.4173(5) 0.0700(8) 0.151(19) Uiso 0.40 1 d PR
O1B O 0.7364(9) 0.4637(5) -0.0043(9) 0.173(14) Uiso 0.40 1 d PRD
C1B C 0.7609(9) 0.4244(5) 0.0473(8) 0.118(15) Uiso 0.40 1 d PRD

loop_
_atom_site_aniso_label
_atom_site_aniso_U_11
_atom_site_aniso_U_22
_atom_site_aniso_U_33
_atom_site_aniso_U_23
_atom_site_aniso_U_13
_atom_site_aniso_U_12
Zn1 0.0685(10) 0.0981(12) 0.0382(8) -0.0062(8) 0.0111(7) 0.0000(9)
Zn2 0.0465(7) 0.0331(7) 0.0390(7) -0.0006(6) 0.0078(5) 0.0005(6)
O1 0.082(10) 0.25(2) 0.087(9) 0.038(11) 0.003(7) 0.026(12)
C18 0.054(9) 0.085(11) 0.055(8) 0.014(7) 0.018(7) 0.001(8)
O3 0.132(11) 0.219(17) 0.114(11) -0.095(12) -0.035(9) 0.076(11)
O4 0.137(9) 0.127(9) 0.076(7) -0.029(6) -0.016(6) 0.044(8)
O5 0.070(6) 0.070(6) 0.116(8) 0.016(6) 0.023(5) -0.019(5)
O6 0.083(6) 0.049(5) 0.069(6) -0.006(4) 0.009(5) 0.017(4)
O7 0.087(7) 0.082(7) 0.084(7) -0.006(5) -0.008(6) 0.018(6)
O8 0.067(5) 0.029(4) 0.044(4) 0.003(3) 0.009(4) -0.006(4)
N1 0.090(9) 0.100(10) 0.044(6) 0.011(6) 0.023(6) -0.028(7)
N2 0.061(6) 0.070(7) 0.040(5) 0.002(5) 0.001(5) -0.009(5)
N3 0.075(7) 0.097(8) 0.028(6) 0.013(5) 0.012(5) -0.019(6)
N4 0.047(6) 0.042(5) 0.053(6) -0.006(4) 0.003(5) -0.001(4)
N5 0.043(5) 0.044(6) 0.037(5) 0.001(4) 0.005(4) 0.000(4)
N6 0.053(6) 0.042(5) 0.040(5) 0.004(4) 0.012(5) -0.009(4)
C1 0.103(11) 0.091(11) 0.063(9) 0.008(8) 0.016(8) -0.066(10)
C2 0.103(11) 0.065(8) 0.047(7) 0.003(6) 0.020(7) -0.010(8)
C3 0.089(10) 0.054(8) 0.060(8) -0.005(6) 0.029(7) -0.003(7)
C4 0.106(11) 0.073(9) 0.048(8) -0.001(7) 0.012(8) 0.004(8)
C5 0.109(11) 0.057(8) 0.050(7) 0.015(7) 0.028(8) -0.010(8)
C6 0.101(11) 0.122(13) 0.058(9) -0.005(9) 0.017(8) -0.038(10)
C7 0.088(13) 0.18(2) 0.038(8) 0.012(10) 0.009(8) -0.054(13)
C8 0.084(13) 0.145(16) 0.050(9) 0.030(9) 0.019(9) 0.004(11)
C9 0.078(14) 0.23(3) 0.051(9) 0.025(12) 0.011(9) -0.034(14)
C10 0.082(19) 0.32(5) 0.058(13) 0.065(19) 0.029(13) 0.02(2)
C11 0.058(14) 0.38(5) 0.080(14) 0.07(2) -0.008(10) 0.01(2)
C12 0.14(3) 0.33(5) 0.14(2) 0.08(3) 0.014(19) 0.09(3)
C13 0.116(19) 0.25(3) 0.121(18) 0.048(19) 0.007(15) 0.06(2)
C14 0.050(8) 0.090(10) 0.038(7) 0.007(6) 0.001(6) -0.007(7)
C15 0.060(8) 0.082(10) 0.048(7) 0.007(7) -0.003(6) -0.003(7)
C16 0.073(9) 0.093(11) 0.059(8) -0.003(7) 0.008(7) -0.019(8)
C17 0.110(13) 0.105(14) 0.036(7) 0.019(8) -0.012(8) -0.075(12)
O2 0.107(9) 0.140(11) 0.079(7) -0.003(7) 0.009(6) -0.005(8)
C19 0.115(14) 0.065(11) 0.068(10) 0.012(8) 0.001(9) -0.015(10)
C20 0.125(15) 0.104(14) 0.057(9) 0.002(9) -0.004(10) 0.028(12)
C21 0.074(9) 0.115(12) 0.040(8) 0.004(8) 0.022(7) -0.022(8)
C22 0.062(8) 0.133(14) 0.039(8) -0.008(8) 0.010(6) -0.009(8)
C23 0.065(9) 0.175(17) 0.053(9) -0.025(10) 0.008(7) -0.028(10)
C24 0.064(11) 0.20(2) 0.087(14) -0.079(15) 0.009(10) -0.006(13)
C25 0.083(13) 0.29(3) 0.080(13) -0.077(18) 0.027(10) -0.027(17)
C26 0.052(12) 0.28(4) 0.22(3) -0.14(3) 0.028(16) 0.001(17)
C27 0.15(2) 0.27(3) 0.17(2) -0.14(3) -0.05(2) 0.07(2)
C28 0.053(7) 0.026(6) 0.077(8) 0.007(5) 0.021(6) 0.003(5)
C29 0.055(7) 0.026(6) 0.071(8) -0.004(5) 0.003(6) 0.006(5)
C30 0.052(7) 0.050(7) 0.043(6) 0.011(5) 0.004(5) -0.002(6)
C31 0.064(7) 0.032(6) 0.048(7) 0.010(5) 0.014(6) -0.007(5)
C32 0.058(7) 0.026(6) 0.052(7) 0.001(5) 0.007(6) -0.009(5)
C33 0.065(8) 0.026(6) 0.062(7) 0.004(5) 0.001(6) 0.002(5)
C34 0.058(8) 0.033(7) 0.084(9) -0.007(6) 0.033(7) 0.011(6)
C35 0.058(8) 0.029(6) 0.083(9) -0.004(6) 0.027(7) 0.004(5)
C36 0.062(8) 0.044(7) 0.079(9) -0.001(6) 0.026(7) -0.005(6)
C37 0.064(9) 0.064(9) 0.070(9) -0.002(7) 0.021(7) 0.004(7)
C38 0.095(11) 0.075(11) 0.074(9) -0.004(8) 0.030(8) -0.039(8)
C39 0.072(11) 0.136(16) 0.083(11) 0.020(11) 0.011(9) -0.047(11)
C40 0.109(14) 0.075(11) 0.113(13) 0.035(10) -0.023(11) -0.029(11)
C41 0.050(7) 0.039(6) 0.044(7) 0.008(5) 0.001(5) 0.000(5)
C42 0.055(7) 0.044(7) 0.032(6) 0.008(5) 0.000(5) -0.001(5)
C43 0.055(7) 0.065(8) 0.033(6) -0.002(6) 0.006(5) 0.000(6)
C44 0.045(7) 0.071(8) 0.037(7) -0.015(6) 0.002(5) -0.001(6)
C45 0.088(10) 0.099(12) 0.046(8) -0.019(8) 0.006(7) -0.006(9)
C46 0.090(11) 0.082(11) 0.077(11) -0.022(9) -0.005(9) -0.002(9)
C47 0.098(11) 0.054(9) 0.093(12) -0.004(8) 0.003(9) 0.004(8)
C48 0.046(7) 0.068(8) 0.042(7) -0.011(6) 0.007(6) -0.005(6)
C49 0.055(7) 0.034(7) 0.042(6) 0.003(5) 0.002(5) 0.000(5)
C50 0.063(8) 0.047(7) 0.045(7) -0.002(6) -0.003(6) 0.002(6)
C51 0.051(7) 0.058(8) 0.034(6) -0.006(6) -0.009(5) 0.018(6)
C52 0.075(9) 0.049(8) 0.050(7) -0.006(6) 0.004(6) 0.006(7)
C53 0.119(13) 0.029(7) 0.116(13) 0.008(8) 0.038(11) 0.015(8)
C54 0.104(13) 0.094(13) 0.077(11) 0.006(10) 0.013(9) 0.042(11)
C55 0.103(11) 0.075(9) 0.062(8) -0.013(7) 0.010(8) -0.017(8)
C56 0.053(7) 0.054(7) 0.039(6) -0.001(5) 0.016(6) 0.007(6)
C57 0.059(8) 0.050(7) 0.051(7) 0.004(6) 0.026(6) -0.005(6)
C58 0.067(8) 0.054(8) 0.083(10) 0.009(7) 0.025(7) -0.003(7)
C59 0.082(10) 0.079(10) 0.083(10) 0.023(8) 0.041(9) -0.004(8)
C60 0.081(10) 0.126(13) 0.049(8) 0.030(8) 0.011(8) -0.010(10)
C61 0.068(9) 0.084(9) 0.057(8) 0.008(7) 0.011(7) -0.019(7)
C62 0.042(7) 0.045(7) 0.059(7) -0.015(6) 0.019(6) -0.002(5)
C63 0.067(8) 0.070(9) 0.055(8) -0.018(7) 0.002(7) 0.009(7)
C64 0.082(10) 0.117(14) 0.055(9) -0.043(9) -0.005(7) 0.018(10)
C65 0.070(10) 0.083(11) 0.097(13) -0.055(10) -0.007(9) -0.003(9)
C66 0.080(10) 0.066(10) 0.111(13) -0.028(9) 0.011(9) -0.028(8)
C67 0.075(9) 0.067(9) 0.062(8) -0.015(7) 0.010(7) -0.016(7)
C68 0.035(6) 0.049(7) 0.043(6) -0.005(5) 0.011(5) -0.018(5)
C69 0.054(8) 0.076(9) 0.056(8) -0.006(7) 0.015(6) 0.000(7)
C70 0.038(7) 0.058(8) 0.074(9) 0.024(7) 0.013(6) -0.004(6)
C71 0.044(7) 0.045(7) 0.073(9) 0.031(6) -0.004(6) -0.007(6)
C72 0.059(8) 0.050(7) 0.041(7) 0.004(5) -0.005(6) -0.006(6)
C73 0.051(7) 0.049(7) 0.050(7) -0.003(6) 0.005(6) -0.008(6)
C74 0.044(7) 0.050(7) 0.030(6) 0.009(5) 0.003(5) -0.002(5)
C75 0.041(7) 0.061(8) 0.052(7) 0.001(6) 0.012(6) -0.001(6)
C76 0.076(9) 0.039(7) 0.086(9) -0.008(6) 0.020(7) -0.006(7)
C77 0.067(9) 0.057(8) 0.073(9) -0.012(7) 0.027(7) 0.001(7)
C78 0.055(7) 0.062(8) 0.060(8) 0.014(6) 0.020(6) -0.003(7)
C79 0.054(7) 0.045(7) 0.042(6) 0.007(5) 0.006(5) 0.003(6)
C80 0.050(8) 0.077(10) 0.088(10) 0.046(8) 0.007(7) -0.006(7)
C81 0.055(8) 0.062(10) 0.104(12) 0.033(8) -0.003(8) 0.001(7)
C82 0.100(12) 0.041(9) 0.168(17) 0.049(10) -0.027(11) -0.008(8)
C83 0.098(17) 0.061(12) 0.22(3) 0.061(16) -0.058(17) -0.005(11)
C84 0.088(16) 0.19(3) 0.21(3) 0.17(2) -0.056(18) -0.045(18)
C85 0.054(9) 0.143(16) 0.116(13) 0.105(13) 0.001(8) -0.006(10)
C86 0.040(6) 0.058(7) 0.037(6) 0.014(5) 0.014(5) 0.004(6)
C87 0.042(7) 0.078(9) 0.038(6) 0.004(6) 0.004(5) 0.017(6)
C88 0.062(8) 0.039(7) 0.074(9) -0.005(7) 0.018(7) 0.012(6)
C89 0.074(9) 0.052(8) 0.057(8) 0.019(6) 0.034(7) 0.017(7)
C90 0.065(8) 0.067(9) 0.043(7) 0.011(6) 0.014(6) 0.006(7)
C91 0.053(7) 0.066(8) 0.048(7) 0.010(6) 0.019(6) -0.005(6)
C92 0.050(8) 0.130(12) 0.048(8) 0.017(8) 0.014(6) -0.012(8)
C93 0.067(9) 0.100(10) 0.041(7) -0.009(7) 0.017(7) 0.001(8)
C94 0.077(10) 0.113(12) 0.074(10) -0.019(9) 0.025(8) -0.010(9)
C95 0.069(11) 0.21(2) 0.051(10) -0.016(11) 0.026(8) 0.000(12)
C96 0.086(12) 0.31(3) 0.033(8) 0.009(12) 0.024(9) 0.000(15)
C97 0.069(10) 0.30(3) 0.051(9) 0.072(12) 0.028(8) 0.041(13)
C98 0.065(9) 0.121(12) 0.040(7) 0.033(8) 0.016(7) -0.018(9)
C99 0.063(9) 0.135(14) 0.050(8) 0.024(9) 0.016(7) 0.016(9)
C100 0.054(9) 0.135(14) 0.048(8) 0.012(8) -0.005(7) -0.002(9)
C101 0.058(9) 0.149(15) 0.037(8) 0.034(9) -0.008(7) 0.004(10)
C102 0.041(8) 0.119(12) 0.051(8) 0.030(8) 0.008(6) 0.015(7)
C103 0.052(8) 0.097(10) 0.050(7) 0.031(7) 0.018(7) 0.010(7)
B1 0.031(7) 0.056(8) 0.042(7) -0.008(6) 0.014(6) -0.012(6)
B2 0.061(9) 0.102(12) 0.036(8) 0.031(8) 0.011(7) 0.008(9)
O9 0.075(6) 0.057(6) 0.119(8) 0.005(5) 0.022(6) 0.007(5)

loop_
_atom_type_symbol
_atom_type_description
_atom_type_scat_dispersion_real
_atom_type_scat_dispersion_imag
_atom_type_scat_source
C C 0.0033 0.0016 'International Tables Vol C Tables 4.2.6.8 and 6.1.1.4'
H H 0.0000 0.0000 'International Tables Vol C Tables 4.2.6.8 and 6.1.1.4'
N N 0.0061 0.0033 'International Tables Vol C Tables 4.2.6.8 and 6.1.1.4'
O O 0.0106 0.0060 'International Tables Vol C Tables 4.2.6.8 and 6.1.1.4'
B B 0.0013 0.0007 'International Tables Vol C Tables 4.2.6.8 and 6.1.1.4'
Zn Zn 0.2839 1.4301 'International Tables Vol C Tables 4.2.6.8 and 6.1.1.4'
Cl Cl 0.1484 0.1585 'International Tables Vol C Tables 4.2.6.8 and 6.1.1.4'

loop_
_geom_angle_atom_site_label_1
_geom_angle_atom_site_label_2
_geom_angle_atom_site_label_3
_geom_angle
O4 Zn1 N1 118.2(5)
O4 Zn1 N2 125.2(5)
N1 Zn1 N2 95.8(4)
O4 Zn1 N3 123.4(4)
N1 Zn1 N3 94.5(4)
N2 Zn1 N3 92.1(4)
O8 Zn2 N5 121.1(3)
O8 Zn2 N6 122.3(3)
N5 Zn2 N6 94.6(3)
O8 Zn2 N4 122.8(3)
N5 Zn2 N4 97.2(3)
N6 Zn2 N4 91.4(3)
C10 O1 C13 102(2)
C17 C18 C20 104.9(14)
C24 O3 C27 112(2)
C40 O5 C37 104.8(12)
C47 O6 C44 107.1(10)
C54 O7 C51 103.1(11)
C55 O8 Zn2 118.0(7)
C7 N1 C1 118.1(14)
C7 N1 Zn1 128.5(13)
C1 N1 Zn1 112.9(9)
C14 N2 C3 119.0(11)
C14 N2 Zn1 127.1(9)
C3 N2 Zn1 113.6(7)
C21 N3 C5 120.0(11)
C21 N3 Zn1 127.2(10)
C5 N3 Zn1 112.7(7)
C34 N4 C28 117.0(8)
C34 N4 Zn2 129.8(7)
C28 N4 Zn2 112.8(7)
C41 N5 C30 116.7(8)
C41 N5 Zn2 130.6(7)
C30 N5 Zn2 112.4(6)
C48 N6 C32 119.4(9)
C48 N6 Zn2 126.9(8)
C32 N6 Zn2 113.8(7)
N1 C1 C6 112.5(12)
N1 C1 C2 108.5(10)
C6 C1 C2 111.3(13)
C3 C2 C1 113.9(10)
N2 C3 C4 110.6(10)
N2 C3 C2 108.4(10)
C4 C3 C2 112.1(10)
C5 C4 C3 115.4(11)
C4 C5 N3 108.1(10)
C4 C5 C6 113.5(11)
N3 C5 C6 109.3(12)
C1 C6 C5 114.8(11)
N1 C7 C8 125.6(17)
C9 C8 C7 122(2)
C8 C9 C10 125(2)
O1 C10 C11 112(3)
O1 C10 C9 117(2)
C11 C10 C9 130(4)
C10 C11 C12 109(3)
C13 C12 C11 102(3)
C12 C13 O1 115(3)
N2 C14 C15 124.5(12)
C16 C15 C14 120.9(13)
C15 C16 C17 121.5(14)
C18 C17 O2 113.6(15)
C18 C17 C16 129.5(15)
O2 C17 C16 116.9(18)
C19 O2 C17 103.9(13)
C20 C19 O2 106.2(14)
C19 C20 C18 111.4(15)
N3 C21 C22 121.7(13)
C23 C22 C21 121.1(15)
C22 C23 C24 125.2(18)
O3 C24 C23 117.2(16)
O3 C24 C25 110(2)
C23 C24 C25 132(3)
C24 C25 C26 100(2)
C27 C26 C25 116(3)
C26 C27 O3 102(3)
N4 C28 C33 108.5(8)
N4 C28 C29 111.4(9)
C33 C28 C29 110.7(8)
C30 C29 C28 114.5(9)
N5 C30 C29 110.8(8)
N5 C30 C31 109.9(8)
C29 C30 C31 111.9(9)
C30 C31 C32 115.2(8)
N6 C32 C33 111.0(8)
N6 C32 C31 109.5(8)
C33 C32 C31 110.3(9)
C32 C33 C28 115.3(9)
N4 C34 C35 124.3(10)
C36 C35 C34 118.6(10)
C35 C36 C37 127.8(11)
C38 C37 O5 108.1(12)
C38 C37 C36 133.4(13)
O5 C37 C36 118.3(11)
C39 C38 C37 111.0(15)
C38 C39 C40 105.1(14)
C39 C40 O5 111.0(14)
N5 C41 C42 120.0(9)
C43 C42 C41 123.4(10)
C42 C43 C44 123.3(10)
C45 C44 O6 108.5(11)
C45 C44 C43 135.7(12)
O6 C44 C43 115.8(9)
C44 C45 C46 106.5(12)
C47 C46 C45 108.0(13)
C46 C47 O6 109.9(13)
N6 C48 C49 126.7(10)
C50 C49 C48 120.8(10)
C49 C50 C51 126.4(10)
C52 C51 O7 114.1(10)
C52 C51 C50 132.3(11)
O7 C51 C50 113.5(10)
C51 C52 C53 103.9(11)
C54 C53 C52 106.1(12)
C53 C54 O7 112.6(13)
C57 C56 C61 112.2(10)
C57 C56 B1 121.8(9)
C61 C56 B1 125.9(10)
C56 C57 C58 125.0(11)
C59 C58 C57 119.2(13)
C60 C59 C58 118.7(12)
C59 C60 C61 121.4(12)
C60 C61 C56 123.5(11)
C67 C62 C63 112.4(10)
C67 C62 B1 123.3(10)
C63 C62 B1 123.6(10)
C64 C63 C62 125.8(13)
C63 C64 C65 118.8(13)
C66 C65 C64 119.5(13)
C65 C66 C67 119.6(14)
C62 C67 C66 123.8(12)
C73 C68 C69 114.3(10)
C73 C68 B1 123.3(9)
C69 C68 B1 122.3(9)
C70 C69 C68 124.3(11)
C69 C70 C71 119.8(11)
C72 C71 C70 118.7(10)
C71 C72 C73 119.7(11)
C72 C73 C68 123.3(11)
C79 C74 C75 114.9(10)
C79 C74 B1 123.3(10)
C75 C74 B1 121.7(9)
C76 C75 C74 122.3(10)
C77 C76 C75 119.8(11)
C78 C77 C76 120.2(11)
C77 C78 C79 119.5(11)
C74 C79 C78 123.3(10)
C85 C80 C81 113.5(15)
C85 C80 B2 122.8(15)
C81 C80 B2 123.6(10)
C82 C81 C80 126.9(15)
C81 C82 C83 116.9(19)
C84 C83 C82 119(2)
C83 C84 C85 124(2)
C84 C85 C80 120(2)
C87 C86 C91 114.3(9)
C87 C86 B2 121.6(10)
C91 C86 B2 123.8(10)
C88 C87 C86 123.5(11)
C87 C88 C89 119.4(11)
C90 C89 C88 119.0(11)
C91 C90 C89 119.3(12)
C90 C91 C86 124.5(11)
C93 C92 C97 112.9(13)
C93 C92 B2 124.4(11)
C97 C92 B2 122.7(13)
C92 C93 C94 126.7(12)
C95 C94 C93 119.2(15)
C94 C95 C96 117.6(15)
C95 C96 C97 123.4(14)
C96 C97 C92 120.1(15)
C103 C98 C99 112.6(12)
C103 C98 B2 127.5(13)
C99 C98 B2 119.8(13)
C100 C99 C98 122.1(14)
C99 C100 C101 122.5(15)
C100 C101 C102 118.1(12)
C103 C102 C101 118.7(13)
C102 C103 C98 125.9(14)
C56 B1 C74 111.4(9)
C56 B1 C68 108.4(8)
C74 B1 C68 107.9(8)
C56 B1 C62 115.4(8)
C74 B1 C62 105.2(8)
C68 B1 C62 108.3(9)
C92 B2 C80 111.7(11)
C92 B2 C86 107.8(11)
C80 B2 C86 111.1(10)
C92 B2 C98 111.3(11)
C80 B2 C98 107.7(11)
C86 B2 C98 107.1(10)
Cl2' Cl2 C105 66.5(8)
Cl2 Cl2' C105 59.0(7)
Cl2 C105 Cl1 114.1(10)
Cl2 C105 Cl2' 54.5(8)
Cl1 C105 Cl2' 117.4(12)
C1B O1A C1A 119.3
O1A C1B O1B 102.2

loop_
_geom_bond_atom_site_label_1
_geom_bond_atom_site_label_2
_geom_bond_distance
Zn1 O4 1.896(10)
Zn1 N1 2.016(12)
Zn1 N2 2.032(10)
Zn1 N3 2.070(9)
Zn2 O8 1.879(6)
Zn2 N5 2.022(8)
Zn2 N6 2.041(9)
Zn2 N4 2.049(9)
O1 C10 1.32(3)
O1 C13 1.42(3)
C18 C17 1.22(2)
C18 C20 1.42(2)
O3 C24 1.37(2)
O3 C27 1.43(3)
O5 C40 1.373(16)
O5 C37 1.380(14)
O6 C47 1.373(14)
O6 C44 1.383(13)
O7 C54 1.358(17)
O7 C51 1.376(13)
O8 C55 1.418(13)
N1 C7 1.330(18)
N1 C1 1.462(17)
N2 C14 1.292(14)
N2 C3 1.470(14)
N3 C21 1.282(14)
N3 C5 1.510(15)
N4 C34 1.274(12)
N4 C28 1.480(12)
N5 C41 1.276(12)
N5 C30 1.479(12)
N6 C48 1.294(13)
N6 C32 1.476(12)
C1 C6 1.511(18)
C1 C2 1.577(17)
C2 C3 1.547(16)
C3 C4 1.513(16)
C4 C5 1.510(17)
C5 C6 1.524(18)
C7 C8 1.43(2)
C8 C9 1.34(2)
C9 C10 1.46(3)
C10 C11 1.36(3)
C11 C12 1.41(4)
C12 C13 1.33(4)
C14 C15 1.437(16)
C15 C16 1.325(16)
C16 C17 1.50(2)
C17 O2 1.402(16)
O2 C19 1.398(17)
C19 C20 1.29(2)
C21 C22 1.434(18)
C22 C23 1.324(17)
C23 C24 1.40(2)
C24 C25 1.41(2)
C25 C26 1.48(3)
C26 C27 1.35(4)
C28 C33 1.548(14)
C28 C29 1.558(15)
C29 C30 1.522(14)
C30 C31 1.527(14)
C31 C32 1.548(14)
C32 C33 1.505(14)
C34 C35 1.445(14)
C35 C36 1.344(14)
C36 C37 1.401(16)
C37 C38 1.351(16)
C38 C39 1.34(2)
C39 C40 1.37(2)
C41 C42 1.456(13)
C42 C43 1.339(13)
C43 C44 1.444(15)
C44 C45 1.362(15)
C45 C46 1.424(18)
C46 C47 1.321(19)
C48 C49 1.425(14)
C49 C50 1.347(14)
C50 C51 1.452(15)
C51 C52 1.297(14)
C52 C53 1.465(17)
C53 C54 1.309(19)
C56 C57 1.388(14)
C56 C61 1.422(15)
C56 B1 1.608(15)
C57 C58 1.408(15)
C58 C59 1.369(17)
C59 C60 1.361(18)
C60 C61 1.377(16)
C62 C67 1.375(15)
C62 C63 1.404(15)
C62 B1 1.684(15)
C63 C64 1.364(17)
C64 C65 1.38(2)
C65 C66 1.353(19)
C66 C67 1.416(16)
C68 C73 1.397(14)
C68 C69 1.407(15)
C68 B1 1.661(16)
C69 C70 1.356(15)
C70 C71 1.405(16)
C71 C72 1.384(15)
C72 C73 1.394(14)
C74 C79 1.375(14)
C74 C75 1.421(14)
C74 B1 1.640(15)
C75 C76 1.402(15)
C76 C77 1.376(15)
C77 C78 1.358(15)
C78 C79 1.424(14)
C80 C85 1.420(17)
C80 C81 1.432(18)
C80 B2 1.64(2)
C81 C82 1.370(18)
C82 C83 1.40(3)
C83 C84 1.38(3)
C84 C85 1.38(3)
C86 C87 1.383(15)
C86 C91 1.399(15)
C86 B2 1.660(16)
C87 C88 1.372(15)
C88 C89 1.396(16)
C89 C90 1.379(15)
C90 C91 1.354(14)
C92 C93 1.373(17)
C92 C97 1.433(17)
C92 B2 1.618(19)
C93 C94 1.424(17)
C94 C95 1.353(19)
C95 C96 1.37(2)
C96 C97 1.43(2)
C98 C103 1.386(17)
C98 C99 1.462(19)
C98 B2 1.682(19)
C99 C100 1.360(16)
C100 C101 1.369(18)
C101 C102 1.410(19)
C102 C103 1.381(16)
O9 C104 1.420(15)
Cl1 C105 1.731(15)
Cl2 Cl2' 1.59(2)
Cl2 C105 1.676(13)
Cl2' C105 1.791(17)
O1A C1B 1.0009(19)
O1A C1A 1.383(3)
O1B C1B 1.531(3)
